data_4101064
_journal_name_full 'Journal of the American Chemical Society'
_journal_paper_doi 10.1021/ja057205y
_journal_year 2006
_chemical_formula_moiety 'C72 H154 Ge2 Si14, C6 H14 '
_chemical_formula_sum 'C78 H168 Ge2 Si14'
_chemical_formula_weight 1644.56
_chemical_name_common 'compound 11'
_space_group_IT_number 2
_space_group_name_Hall '-P 1'
_space_group_name_H-M_alt 'P -1'
_symmetry_cell_setting triclinic
_symmetry_Int_Tables_number 2
_symmetry_space_group_name_Hall '-P 1'
_symmetry_space_group_name_H-M 'P -1'
_cell_angle_alpha 85.759(5)
_cell_angle_beta 84.425(3)
_cell_angle_gamma 91.478(3)
_cell_formula_units_Z 1
_cell_length_a 12.4319(7)
_cell_length_b 13.0130(8)
_cell_length_c 14.7938(11)
_cell_measurement_temperature 103(2)
_cell_volume 2374.1(3)
_diffrn_ambient_temperature 103(2)
_exptl_crystal_density_diffrn 1.150
_cod_database_code 4101064

loop_
_symmetry_equiv_pos_as_xyz
'x, y, z'
'-x, -y, -z'

loop_
_atom_site_label
_atom_site_type_symbol
_atom_site_fract_x
_atom_site_fract_y
_atom_site_fract_z
_atom_site_U_iso_or_equiv
_atom_site_adp_type
_atom_site_occupancy
_atom_site_symmetry_multiplicity
_atom_site_calc_flag
_atom_site_refinement_flags
_atom_site_disorder_assembly
_atom_site_disorder_group
Ge1 Ge 0.43843(4) 0.43217(3) 1.03658(3) 0.04658(18) Uani 1 1 d . . .
C1 C 0.3092(6) 0.4380(6) 0.9901(4) 0.095(2) Uani 1 1 d . . .
H1 H 0.2527 0.4486 1.0401 0.114 Uiso 1 1 calc R . .
H2 H 0.3110 0.4990 0.9458 0.114 Uiso 1 1 calc R . .
C2 C 0.2782(6) 0.3486(9) 0.9455(7) 0.127(4) Uani 1 1 d . . .
C3 C 0.3527(7) 0.2879(6) 0.9326(6) 0.104(2) Uani 1 1 d . . .
C4 C 0.4558(6) 0.3125(4) 0.9760(4) 0.0757(16) Uani 1 1 d . . .
H3 H 0.5176 0.3222 0.9284 0.091 Uiso 1 1 calc R . .
H4 H 0.4712 0.2545 1.0195 0.091 Uiso 1 1 calc R . .
C5 C 0.1684(9) 0.3474(13) 0.9040(10) 0.201(7) Uani 1 1 d . . .
H5 H 0.1705 0.2988 0.8564 0.301 Uiso 1 1 calc R . .
H6 H 0.1550 0.4166 0.8776 0.301 Uiso 1 1 calc R . .
H7 H 0.1103 0.3260 0.9518 0.301 Uiso 1 1 calc R . .
C6 C 0.3498(12) 0.1923(8) 0.8783(7) 0.171(5) Uani 1 1 d . . .
H8 H 0.3739 0.2116 0.8142 0.256 Uiso 1 1 calc R . .
H9 H 0.2757 0.1632 0.8835 0.256 Uiso 1 1 calc R . .
H10 H 0.3978 0.1408 0.9026 0.256 Uiso 1 1 calc R . .
C7 C 0.4088(3) 0.4005(3) 1.1706(3) 0.0435(9) Uani 1 1 d . . .
C8 C 0.3228(3) 0.4502(3) 1.2188(3) 0.0450(9) Uani 1 1 d . . .
C9 C 0.2732(3) 0.4036(3) 1.3007(3) 0.0456(9) Uani 1 1 d . . .
H11 H 0.2149 0.4373 1.3312 0.055 Uiso 1 1 calc R . .
C10 C 0.3056(3) 0.3083(3) 1.3407(3) 0.0435(9) Uani 1 1 d . . .
C11 C 0.4007(3) 0.2698(3) 1.2977(3) 0.0412(9) Uani 1 1 d . . .
H12 H 0.4306 0.2107 1.3260 0.049 Uiso 1 1 calc R . .
C12 C 0.4537(3) 0.3141(3) 1.2155(3) 0.0408(9) Uani 1 1 d . . .
C13 C 0.2872(4) 0.5577(4) 1.1862(3) 0.0507(10) Uani 1 1 d . . .
H13 H 0.3283 0.5714 1.1247 0.061 Uiso 1 1 calc R . .
C14 C 0.2413(3) 0.2548(3) 1.4267(3) 0.0449(9) Uani 1 1 d . A .
C15 C 0.5592(4) 0.2671(3) 1.1790(3) 0.0451(9) Uani 1 1 d . . .
H14 H 0.5763 0.3027 1.1168 0.054 Uiso 1 1 calc R . .
Si1 Si 0.14247(12) 0.57403(15) 1.16285(13) 0.0830(6) Uani 1 1 d . . .
Si2 Si 0.34562(18) 0.65964(12) 1.25675(10) 0.0765(5) Uani 1 1 d . . .
Si3 Si 0.25283(10) 0.34715(10) 1.52255(8) 0.0494(3) Uani 1 1 d . . .
Si4 Si 0.29565(11) 0.12433(11) 1.46794(10) 0.0574(4) Uani 1 1 d . . .
Si5 Si 0.09361(12) 0.23026(12) 1.40275(12) 0.0665(4) Uani 1 1 d . . .
Si6 Si 0.67841(11) 0.30266(12) 1.24227(9) 0.0601(4) Uani 1 1 d . . .
Si7 Si 0.54699(14) 0.12502(10) 1.15775(9) 0.0613(4) Uani 1 1 d . . .
C16 C 0.1436(5) 0.6719(6) 1.0631(5) 0.097(2) Uani 1 1 d . . .
H15 H 0.1854 0.6465 1.0101 0.146 Uiso 1 1 calc R . .
H16 H 0.1768 0.7369 1.0780 0.146 Uiso 1 1 calc R . .
H17 H 0.0693 0.6835 1.0490 0.146 Uiso 1 1 calc R . .
C17 C 0.0599(7) 0.6244(8) 1.2629(7) 0.156(5) Uani 1 1 d . . .
H18 H -0.0172 0.6124 1.2570 0.234 Uiso 1 1 calc R . .
H19 H 0.0753 0.6985 1.2640 0.234 Uiso 1 1 calc R . .
H20 H 0.0787 0.5885 1.3195 0.234 Uiso 1 1 calc R . .
C18 C 0.0796(6) 0.4511(7) 1.1308(8) 0.146(5) Uani 1 1 d . . .
H21 H 0.0995 0.4432 1.0661 0.219 Uiso 1 1 calc R . .
H22 H 0.0008 0.4532 1.1424 0.219 Uiso 1 1 calc R . .
H23 H 0.1057 0.3927 1.1673 0.219 Uiso 1 1 calc R . .
C19 C 0.3255(8) 0.7920(5) 1.2022(5) 0.109(3) Uani 1 1 d . . .
H24 H 0.3386 0.8437 1.2452 0.163 Uiso 1 1 calc R . .
H25 H 0.2512 0.7966 1.1858 0.163 Uiso 1 1 calc R . .
H26 H 0.3762 0.8048 1.1473 0.163 Uiso 1 1 calc R . .
C20 C 0.2874(10) 0.6600(6) 1.3771(4) 0.132(4) Uani 1 1 d . . .
H27 H 0.2092 0.6690 1.3791 0.198 Uiso 1 1 calc R . .
H28 H 0.3208 0.7168 1.4055 0.198 Uiso 1 1 calc R . .
H29 H 0.3015 0.5944 1.4101 0.198 Uiso 1 1 calc R . .
C21 C 0.4938(7) 0.6340(6) 1.2598(6) 0.113(3) Uani 1 1 d . . .
H30 H 0.5025 0.5764 1.3048 0.170 Uiso 1 1 calc R . .
H31 H 0.5315 0.6957 1.2767 0.170 Uiso 1 1 calc R . .
H32 H 0.5245 0.6165 1.1996 0.170 Uiso 1 1 calc R . .
C22 C 0.1509(4) 0.4519(4) 1.5266(3) 0.0647(13) Uani 1 1 d . . .
H33 H 0.0777 0.4207 1.5353 0.097 Uiso 1 1 calc R . .
H34 H 0.1599 0.4955 1.4692 0.097 Uiso 1 1 calc R . .
H35 H 0.1620 0.4940 1.5773 0.097 Uiso 1 1 calc R . .
C23 C 0.3901(4) 0.4113(4) 1.5065(3) 0.0553(11) Uani 1 1 d . . .
H36 H 0.4452 0.3588 1.5041 0.083 Uiso 1 1 calc R . .
H37 H 0.3995 0.4536 1.5575 0.083 Uiso 1 1 calc R . .
H38 H 0.3978 0.4553 1.4494 0.083 Uiso 1 1 calc R . .
C24 C 0.2332(5) 0.2841(5) 1.6419(3) 0.0669(14) Uani 1 1 d . . .
H39 H 0.1616 0.2495 1.6524 0.100 Uiso 1 1 calc R . .
H40 H 0.2386 0.3367 1.6855 0.100 Uiso 1 1 calc R . .
H41 H 0.2890 0.2334 1.6499 0.100 Uiso 1 1 calc R . .
C25 C 0.2088(5) 0.0514(6) 1.5647(5) 0.091(2) Uani 1 1 d . . .
H42 H 0.1356 0.0409 1.5470 0.136 Uiso 1 1 calc R . .
H43 H 0.2057 0.0910 1.6186 0.136 Uiso 1 1 calc R . .
H44 H 0.2399 -0.0157 1.5786 0.136 Uiso 1 1 calc R . .
C26 C 0.4334(4) 0.1387(4) 1.5121(3) 0.0633(13) Uani 1 1 d . . .
H45 H 0.4296 0.1879 1.5593 0.095 Uiso 1 1 calc R . .
H46 H 0.4869 0.1640 1.4618 0.095 Uiso 1 1 calc R . .
H47 H 0.4547 0.0717 1.5380 0.095 Uiso 1 1 calc R . .
C27 C 0.3061(5) 0.0283(4) 1.3779(4) 0.0749(16) Uani 1 1 d . . .
H48 H 0.2358 0.0200 1.3540 0.112 Uiso 1 1 calc R . .
H49 H 0.3274 -0.0382 1.4048 0.112 Uiso 1 1 calc R . .
H50 H 0.3604 0.0535 1.3282 0.112 Uiso 1 1 calc R . .
C28 C 0.0146(4) 0.3399(5) 1.3687(4) 0.0752(17) Uani 1 1 d . A .
H51 H -0.0584 0.3157 1.3590 0.113 Uiso 1 1 calc R . .
H52 H 0.0495 0.3749 1.3120 0.113 Uiso 1 1 calc R . .
H53 H 0.0102 0.3881 1.4167 0.113 Uiso 1 1 calc R . .
C29 C 0.0030(7) 0.1906(8) 1.5247(6) 0.056(2) Uani 0.584(10) 1 d P A 1
H54 H 0.0330 0.1299 1.5550 0.084 Uiso 0.584(10) 1 calc PR A 1
H55 H -0.0719 0.1749 1.5135 0.084 Uiso 0.584(10) 1 calc PR A 1
H56 H 0.0046 0.2482 1.5637 0.084 Uiso 0.584(10) 1 calc PR A 1
C30 C 0.0689(8) 0.1167(8) 1.3365(7) 0.067(3) Uani 0.584(10) 1 d P A 1
H57 H 0.1131 0.0597 1.3566 0.101 Uiso 0.584(10) 1 calc PR A 1
H58 H 0.0883 0.1355 1.2715 0.101 Uiso 0.584(10) 1 calc PR A 1
H59 H -0.0077 0.0952 1.3467 0.101 Uiso 0.584(10) 1 calc PR A 1
C31 C 0.0172(11) 0.1406(13) 1.4579(14) 0.089(7) Uani 0.416(10) 1 d P A 2
H60 H 0.0611 0.0821 1.4749 0.134 Uiso 0.416(10) 1 calc PR A 2
H61 H -0.0374 0.1180 1.4195 0.134 Uiso 0.416(10) 1 calc PR A 2
H62 H -0.0187 0.1669 1.5131 0.134 Uiso 0.416(10) 1 calc PR A 2
C32 C 0.1237(10) 0.1964(9) 1.2687(9) 0.062(4) Uani 0.416(10) 1 d P A 2
H63 H 0.1690 0.2518 1.2347 0.093 Uiso 0.416(10) 1 calc PR A 2
H64 H 0.0551 0.1901 1.2417 0.093 Uiso 0.416(10) 1 calc PR A 2
H65 H 0.1613 0.1313 1.2660 0.093 Uiso 0.416(10) 1 calc PR A 2
C33 C 0.7040(9) 0.4437(6) 1.2274(9) 0.159(5) Uani 1 1 d . . .
H66 H 0.7759 0.4604 1.2452 0.238 Uiso 1 1 calc R . .
H67 H 0.6492 0.4778 1.2657 0.238 Uiso 1 1 calc R . .
H68 H 0.7005 0.4676 1.1634 0.238 Uiso 1 1 calc R . .
C34 C 0.6642(5) 0.2669(6) 1.3668(4) 0.085(2) Uani 1 1 d . . .
H69 H 0.7295 0.2896 1.3929 0.128 Uiso 1 1 calc R . .
H70 H 0.6542 0.1920 1.3779 0.128 Uiso 1 1 calc R . .
H71 H 0.6013 0.3004 1.3955 0.128 Uiso 1 1 calc R . .
C35 C 0.8045(5) 0.2421(7) 1.1936(4) 0.092(2) Uani 1 1 d . . .
H72 H 0.8019 0.1684 1.2132 0.137 Uiso 1 1 calc R . .
H73 H 0.8678 0.2754 1.2151 0.137 Uiso 1 1 calc R . .
H74 H 0.8097 0.2510 1.1269 0.137 Uiso 1 1 calc R . .
C36 C 0.5794(6) 0.0371(4) 1.2568(4) 0.0799(17) Uani 1 1 d . . .
H75 H 0.6570 0.0425 1.2631 0.120 Uiso 1 1 calc R . .
H76 H 0.5594 -0.0342 1.2466 0.120 Uiso 1 1 calc R . .
H77 H 0.5386 0.0569 1.3126 0.120 Uiso 1 1 calc R . .
C37 C 0.6466(7) 0.0987(5) 1.0593(4) 0.093(2) Uani 1 1 d . . .
H78 H 0.6384 0.0265 1.0458 0.140 Uiso 1 1 calc R . .
H79 H 0.7202 0.1122 1.0749 0.140 Uiso 1 1 calc R . .
H80 H 0.6332 0.1437 1.0057 0.140 Uiso 1 1 calc R . .
C38 C 0.4051(6) 0.0930(4) 1.1312(4) 0.085(2) Uani 1 1 d . . .
H81 H 0.3910 0.0184 1.1411 0.128 Uiso 1 1 calc R . .
H82 H 0.3974 0.1154 1.0675 0.128 Uiso 1 1 calc R . .
H83 H 0.3533 0.1286 1.1711 0.128 Uiso 1 1 calc R . .
C39 C 0.0171(14) 0.0797(9) 0.7978(10) 0.208(7) Uani 1 1 d . . .
H84 H -0.0259 0.0757 0.7459 0.311 Uiso 1 1 calc R . .
H85 H 0.0869 0.0481 0.7839 0.311 Uiso 1 1 calc R . .
H86 H 0.0291 0.1520 0.8093 0.311 Uiso 1 1 calc R . .
C40 C -0.0415(13) 0.0240(10) 0.8794(8) 0.171(5) Uani 1 1 d . . .
H87 H -0.1113 0.0566 0.8948 0.206 Uiso 1 1 calc R . .
H88 H -0.0567 -0.0485 0.8672 0.206 Uiso 1 1 calc R . .
C41 C 0.0254(10) 0.0272(9) 0.9558(6) 0.145(4) Uani 1 1 d . . .
H89 H 0.0411 0.1002 0.9661 0.174 Uiso 1 1 calc R . .
H90 H 0.0952 -0.0046 0.9387 0.174 Uiso 1 1 calc R . .

loop_
_atom_site_aniso_label
_atom_site_aniso_U_11
_atom_site_aniso_U_22
_atom_site_aniso_U_33
_atom_site_aniso_U_23
_atom_site_aniso_U_13
_atom_site_aniso_U_12
Ge1 0.0593(3) 0.0495(3) 0.0315(2) -0.00251(18) -0.01028(19) -0.0086(2)
C1 0.111(5) 0.126(6) 0.048(3) -0.006(3) -0.022(3) -0.040(4)
C2 0.070(4) 0.180(9) 0.142(8) -0.088(7) -0.010(5) -0.014(5)
C3 0.107(6) 0.101(5) 0.112(6) -0.034(5) -0.037(5) -0.012(5)
C4 0.112(5) 0.061(3) 0.057(3) 0.000(2) -0.032(3) -0.006(3)
C5 0.117(8) 0.33(2) 0.177(12) -0.101(13) -0.044(8) 0.013(11)
C6 0.277(16) 0.129(8) 0.113(8) -0.005(6) -0.075(9) -0.052(9)
C7 0.048(2) 0.048(2) 0.034(2) -0.0003(17) -0.0084(17) -0.0045(18)
C8 0.047(2) 0.050(2) 0.039(2) 0.0027(18) -0.0135(17) 0.0028(18)
C9 0.046(2) 0.053(2) 0.038(2) 0.0007(18) -0.0059(17) 0.0087(19)
C10 0.045(2) 0.050(2) 0.036(2) -0.0002(17) -0.0126(17) 0.0016(18)
C11 0.048(2) 0.041(2) 0.037(2) -0.0025(16) -0.0133(17) 0.0024(17)
C12 0.051(2) 0.042(2) 0.0312(19) -0.0070(16) -0.0105(16) 0.0022(17)
C13 0.058(3) 0.054(3) 0.039(2) 0.0070(19) -0.0046(19) 0.010(2)
C14 0.042(2) 0.052(2) 0.040(2) 0.0026(18) -0.0095(17) -0.0022(18)
C15 0.057(2) 0.045(2) 0.033(2) -0.0054(17) -0.0053(17) 0.0061(19)
Si1 0.0484(8) 0.0959(12) 0.0953(12) 0.0533(10) -0.0024(8) 0.0140(8)
Si2 0.1332(15) 0.0521(8) 0.0479(8) -0.0020(6) -0.0259(9) 0.0143(9)
Si3 0.0468(6) 0.0622(8) 0.0388(6) 0.0018(5) -0.0087(5) -0.0064(5)
Si4 0.0544(7) 0.0575(8) 0.0574(8) 0.0179(6) -0.0084(6) 0.0018(6)
Si5 0.0556(8) 0.0599(8) 0.0912(11) -0.0188(8) -0.0342(8) 0.0034(6)
Si6 0.0534(7) 0.0808(10) 0.0488(7) -0.0118(7) -0.0117(6) 0.0083(7)
Si7 0.0968(11) 0.0447(7) 0.0442(7) -0.0072(5) -0.0107(7) 0.0139(7)
C16 0.069(4) 0.108(5) 0.111(5) 0.057(4) -0.034(4) -0.001(3)
C17 0.110(6) 0.177(9) 0.156(8) 0.091(7) 0.062(6) 0.089(6)
C18 0.091(5) 0.126(6) 0.217(10) 0.100(7) -0.095(6) -0.050(5)
C19 0.210(9) 0.053(3) 0.068(4) 0.003(3) -0.035(5) 0.012(4)
C20 0.280(13) 0.075(4) 0.041(3) -0.002(3) -0.010(5) 0.037(6)
C21 0.134(7) 0.086(5) 0.135(7) -0.016(4) -0.091(6) -0.009(4)
C22 0.065(3) 0.082(4) 0.048(3) -0.011(2) -0.005(2) 0.008(3)
C23 0.056(3) 0.063(3) 0.047(2) -0.002(2) -0.012(2) -0.013(2)
C24 0.074(3) 0.084(4) 0.041(2) 0.003(2) -0.009(2) -0.017(3)
C25 0.071(4) 0.104(5) 0.088(4) 0.052(4) -0.004(3) 0.010(3)
C26 0.056(3) 0.082(3) 0.050(3) 0.017(2) -0.009(2) 0.013(2)
C27 0.087(4) 0.046(3) 0.091(4) 0.011(3) -0.023(3) -0.011(3)
C28 0.041(2) 0.087(4) 0.093(4) 0.034(3) -0.017(3) -0.008(2)
C29 0.047(4) 0.072(6) 0.047(5) 0.000(4) -0.001(3) -0.006(4)
C30 0.061(5) 0.078(6) 0.063(6) -0.014(5) -0.009(4) -0.015(4)
C31 0.047(7) 0.082(10) 0.130(16) 0.063(11) -0.029(8) -0.027(7)
C32 0.065(7) 0.052(7) 0.077(8) -0.014(6) -0.041(6) 0.002(5)
C33 0.165(9) 0.081(5) 0.253(13) -0.018(7) -0.138(9) -0.019(5)
C34 0.054(3) 0.156(6) 0.048(3) -0.027(3) -0.009(2) 0.003(3)
C35 0.060(3) 0.161(7) 0.054(3) -0.013(4) -0.001(3) 0.013(4)
C36 0.109(5) 0.063(3) 0.069(4) 0.005(3) -0.014(3) 0.029(3)
C37 0.145(6) 0.082(4) 0.056(3) -0.018(3) -0.006(4) 0.035(4)
C38 0.144(6) 0.047(3) 0.070(4) -0.006(3) -0.042(4) -0.011(3)
C39 0.301(19) 0.116(8) 0.180(13) 0.020(8) 0.081(13) 0.003(10)
C40 0.257(16) 0.153(10) 0.103(8) -0.014(7) -0.021(9) -0.018(10)
C41 0.198(11) 0.139(8) 0.102(6) -0.020(6) -0.021(7) 0.051(8)

loop_
_geom_bond_atom_site_label_1
_geom_bond_atom_site_label_2
_geom_bond_distance
_geom_bond_site_symmetry_2
_geom_bond_publ_flag
Ge1 C1 1.809(7) . ?
Ge1 C4 1.860(6) . ?
Ge1 C7 1.991(4) . ?
Ge1 Ge1 2.4265(9) 2_667 ?
C1 C2 1.442(11) . ?
C1 H1 0.9900 . ?
C1 H2 0.9900 . ?
C2 C3 1.243(12) . ?
C2 C5 1.550(13) . ?
C3 C4 1.526(9) . ?
C3 C6 1.531(12) . ?
C4 H3 0.9900 . ?
C4 H4 0.9900 . ?
C5 H5 0.9800 . ?
C5 H6 0.9800 . ?
C5 H7 0.9800 . ?
C6 H8 0.9800 . ?
C6 H9 0.9800 . ?
C6 H10 0.9800 . ?
C7 C12 1.418(6) . ?
C7 C8 1.424(6) . ?
C8 C9 1.393(6) . ?
C8 C13 1.536(6) . ?
C9 C10 1.419(6) . ?
C9 H11 0.9500 . ?
C10 C11 1.409(6) . ?
C10 C14 1.545(6) . ?
C11 C12 1.402(6) . ?
C11 H12 0.9500 . ?
C12 C15 1.529(6) . ?
C13 Si1 1.878(5) . ?
C13 Si2 1.918(5) . ?
C13 H13 1.0000 . ?
C14 Si4 1.923(4) . ?
C14 Si5 1.927(4) . ?
C14 Si3 1.938(5) . ?
C15 Si6 1.893(5) . ?
C15 Si7 1.903(4) . ?
C15 H14 1.0000 . ?
Si1 C18 1.874(9) . ?
Si1 C16 1.876(6) . ?
Si1 C17 1.886(9) . ?
Si2 C20 1.855(7) . ?
Si2 C19 1.881(6) . ?
Si2 C21 1.885(8) . ?
Si3 C23 1.867(5) . ?
Si3 C24 1.882(5) . ?
Si3 C22 1.886(5) . ?
Si4 C25 1.887(6) . ?
Si4 C27 1.890(6) . ?
Si4 C26 1.901(5) . ?
Si5 C31 1.607(12) . ?
Si5 C28 1.821(5) . ?
Si5 C30 1.867(9) . ?
Si5 C29 2.056(8) . ?
Si5 C32 2.064(13) . ?
Si6 C33 1.847(8) . ?
Si6 C34 1.857(6) . ?
Si6 C35 1.878(6) . ?
Si7 C36 1.874(5) . ?
Si7 C37 1.876(7) . ?
Si7 C38 1.887(7) . ?
C16 H15 0.9800 . ?
C16 H16 0.9800 . ?
C16 H17 0.9800 . ?
C17 H18 0.9800 . ?
C17 H19 0.9800 . ?
C17 H20 0.9800 . ?
C18 H21 0.9800 . ?
C18 H22 0.9800 . ?
C18 H23 0.9800 . ?
C19 H24 0.9800 . ?
C19 H25 0.9800 . ?
C19 H26 0.9800 . ?
C20 H27 0.9800 . ?
C20 H28 0.9800 . ?
C20 H29 0.9800 . ?
C21 H30 0.9800 . ?
C21 H31 0.9800 . ?
C21 H32 0.9800 . ?
C22 H33 0.9800 . ?
C22 H34 0.9800 . ?
C22 H35 0.9800 . ?
C23 H36 0.9800 . ?
C23 H37 0.9800 . ?
C23 H38 0.9800 . ?
C24 H39 0.9800 . ?
C24 H40 0.9800 . ?
C24 H41 0.9800 . ?
C25 H42 0.9800 . ?
C25 H43 0.9800 . ?
C25 H44 0.9800 . ?
C26 H45 0.9800 . ?
C26 H46 0.9800 . ?
C26 H47 0.9800 . ?
C27 H48 0.9800 . ?
C27 H49 0.9800 . ?
C27 H50 0.9800 . ?
C28 H51 0.9800 . ?
C28 H52 0.9800 . ?
C28 H53 0.9800 . ?
C29 H54 0.9800 . ?
C29 H55 0.9800 . ?
C29 H56 0.9800 . ?
C30 H57 0.9800 . ?
C30 H58 0.9800 . ?
C30 H59 0.9800 . ?
C31 H60 0.9800 . ?
C31 H61 0.9800 . ?
C31 H62 0.9800 . ?
C32 H63 0.9800 . ?
C32 H64 0.9800 . ?
C32 H65 0.9800 . ?
C33 H66 0.9800 . ?
C33 H67 0.9800 . ?
C33 H68 0.9800 . ?
C34 H69 0.9800 . ?
C34 H70 0.9800 . ?
C34 H71 0.9800 . ?
C35 H72 0.9800 . ?
C35 H73 0.9800 . ?
C35 H74 0.9800 . ?
C36 H75 0.9800 . ?
C36 H76 0.9800 . ?
C36 H77 0.9800 . ?
C37 H78 0.9800 . ?
C37 H79 0.9800 . ?
C37 H80 0.9800 . ?
C38 H81 0.9800 . ?
C38 H82 0.9800 . ?
C38 H83 0.9800 . ?
C39 C40 1.479(15) . ?
C39 H84 0.9800 . ?
C39 H85 0.9800 . ?
C39 H86 0.9800 . ?
C40 C41 1.469(15) . ?
C40 H87 0.9900 . ?
C40 H88 0.9900 . ?
C41 C41 1.51(2) 2_557 ?
C41 H89 0.9900 . ?
C41 H90 0.9900 . ?
